data_7211617
loop_
_publ_author_name
'Liu, Xianchun'
'Xing, Yan'
'Liu, Xizheng'

_publ_section_title
;
 Solvothermal synthesis and magnetic properties of cobalt(II) phosphite
 structures of varying dimensionality
;
_journal_issue 2
_journal_name_full CrystEngComm
_journal_page_first 383
_journal_paper_doi 10.1039/b911000c
_journal_volume 12
_journal_year 2010
_chemical_formula_moiety 'Co H2 O6 P2, 2(C2 H6 N)'
_chemical_formula_sum 'C4 H14 Co N2 O6 P2'
_chemical_formula_weight 307.04
_chemical_melting_point ?
_chemical_name_systematic
;
?
;
_space_group_IT_number 15
_symmetry_cell_setting monoclinic
_symmetry_space_group_name_Hall '-C 2yc'
_symmetry_space_group_name_H-M 'C 1 2/c 1'
_atom_sites_solution_hydrogens geom
_atom_sites_solution_primary direct
_atom_sites_solution_secondary difmap
_audit_creation_method SHELXL-97
_cell_angle_alpha 90.000(5)
_cell_angle_beta 105.275(5)
_cell_angle_gamma 90.000(5)
_cell_formula_units_Z 4
_cell_length_a 17.783(5)
_cell_length_b 7.249(5)
_cell_length_c 8.832(5)
_cell_measurement_reflns_used 1282
_cell_measurement_temperature 293(2)
_cell_measurement_theta_max 28.22
_cell_measurement_theta_min 2.37
_cell_volume 1098.3(10)
_computing_cell_refinement 'Bruker SMART'
_computing_data_collection 'Bruker SMART'
_computing_data_reduction 'Bruker SAINT software (Bruker, 1999)'
_computing_molecular_graphics 'SHELXTL-PLUS (Sheldrick, 1990)'
_computing_publication_material SHELXL-97
_computing_structure_refinement 'SHELXL-97 (Sheldrick, 1997)'
_computing_structure_solution 'SHELXS-97(Sheldrick, 1997)'
_diffrn_ambient_temperature 293(2)
_diffrn_measured_fraction_theta_full 0.997
_diffrn_measured_fraction_theta_max 0.941
_diffrn_measurement_device_type 'Bruker SMART APEX CCD'
_diffrn_measurement_method 'phi and omega scans'
_diffrn_radiation_monochromator graphite
_diffrn_radiation_source 'fine-focus sealed tube'
_diffrn_radiation_type MoK\a
_diffrn_radiation_wavelength 0.71069
_diffrn_reflns_av_R_equivalents 0.0200
_diffrn_reflns_av_sigmaI/netI 0.0221
_diffrn_reflns_limit_h_max 22
_diffrn_reflns_limit_h_min -23
_diffrn_reflns_limit_k_max 9
_diffrn_reflns_limit_k_min -9
_diffrn_reflns_limit_l_max 10
_diffrn_reflns_limit_l_min -11
_diffrn_reflns_number 3266
_diffrn_reflns_theta_full 25.00
_diffrn_reflns_theta_max 28.22
_diffrn_reflns_theta_min 2.37
_diffrn_standards_decay_% none
_diffrn_standards_interval_count none
_diffrn_standards_interval_time none
_diffrn_standards_number none
_exptl_absorpt_coefficient_mu 1.864
_exptl_absorpt_correction_T_max 0.7936
_exptl_absorpt_correction_T_min 0.6428
_exptl_absorpt_correction_type empirical
_exptl_absorpt_process_details SADABS
_exptl_crystal_colour blue
_exptl_crystal_density_diffrn 1.857
_exptl_crystal_density_meas ?
_exptl_crystal_density_method 'not measured'
_exptl_crystal_description block
_exptl_crystal_F_000 628
_exptl_crystal_size_max 0.26
_exptl_crystal_size_mid 0.24
_exptl_crystal_size_min 0.13
_refine_diff_density_max 0.291
_refine_diff_density_min -0.313
_refine_diff_density_rms 0.067
_refine_ls_extinction_method none
_refine_ls_goodness_of_fit_ref 1.154
_refine_ls_hydrogen_treatment mixed
_refine_ls_matrix_type full
_refine_ls_number_parameters 97
_refine_ls_number_reflns 1282
_refine_ls_number_restraints 0
_refine_ls_restrained_S_all 1.154
_refine_ls_R_factor_all 0.0293
_refine_ls_R_factor_gt 0.0250
_refine_ls_shift/su_max 0.000
_refine_ls_shift/su_mean 0.000
_refine_ls_structure_factor_coef Fsqd
_refine_ls_weighting_details 'calc w=1/[\s^2^(Fo^2^)+(0.0279P)^2^+1.0074P] where P=(Fo^2^+2Fc^2^)/3'
_refine_ls_weighting_scheme calc
_refine_ls_wR_factor_gt 0.0621
_refine_ls_wR_factor_ref 0.0636
_reflns_number_gt 1150
_reflns_number_total 1282
_reflns_threshold_expression >2sigma(I)
_cod_data_source_file b911000c.txt
_cod_data_source_block Xing1
_cod_depositor_comments
;
The following automatic conversions were performed:

'_chemical_melting_point' value 'not measured' was changed to '?' -
the value is undefined or not given.

'_symmetry_cell_setting' value
'Monoclinic' changed to 'monoclinic' according to
/home/saulius/struct/CIF-dictionaries/cif_core.dic dictionary named
'cif_core.dic' version 2.4.2 from 2011-04-26.

Automatic conversion script
Id: cif_fix_values 1891 2012-01-12 08:04:46Z andrius 

The following automatic conversions were performed:

'_exptl_crystal_density_meas' value 'none' was changed to '?' - the
value is perceived as not measured.

Automatic conversion script
Id: cif_fix_values 3008 2015-01-20 13:52:24Z robertas 
;
_cod_original_sg_symbol_H-M 'C 2/c'
_cod_database_code 7211617

loop_
_symmetry_equiv_pos_as_xyz
'x, y, z'
'-x, y, -z+1/2'
'x+1/2, y+1/2, z'
'-x+1/2, y+1/2, -z+1/2'
'-x, -y, -z'
'x, -y, z-1/2'
'-x+1/2, -y+1/2, -z'
'x+1/2, -y+1/2, z-1/2'

loop_
_atom_site_label
_atom_site_type_symbol
_atom_site_fract_x
_atom_site_fract_y
_atom_site_fract_z
_atom_site_U_iso_or_equiv
_atom_site_adp_type
_atom_site_occupancy
_atom_site_symmetry_multiplicity
_atom_site_calc_flag
_atom_site_refinement_flags
Co1 Co 0.0000 0.08319(5) 0.2500 0.02006(12) Uani 1 2 d S
P1 P -0.06992(3) -0.25538(7) 0.41168(6) 0.02111(14) Uani 1 1 d .
O2 O -0.13916(9) -0.3746(2) 0.33471(17) 0.0337(4) Uani 1 1 d .
O1 O -0.07190(9) -0.0748(2) 0.32466(19) 0.0347(4) Uani 1 1 d .
O3 O -0.06496(10) -0.2320(2) 0.58403(17) 0.0415(4) Uani 1 1 d .
C2 C -0.18253(13) -0.2118(3) -0.0563(3) 0.0301(5) Uani 1 1 d .
N1 N -0.19199(10) -0.3918(2) 0.0175(2) 0.0251(4) Uani 1 1 d .
C1 C -0.27582(13) -0.4393(3) -0.0059(3) 0.0290(4) Uani 1 1 d .
H1 H -0.0086(12) -0.339(3) 0.403(2) 0.018(5) Uiso 1 1 d .
H1NA H -0.1675(14) -0.390(3) 0.117(3) 0.027(6) Uiso 1 1 d .
H1NB H -0.1654(14) -0.480(3) -0.025(3) 0.033(6) Uiso 1 1 d .
H2CB H -0.2051(14) -0.227(3) -0.174(3) 0.031(6) Uiso 1 1 d .
H1CB H -0.2969(14) -0.455(3) -0.114(3) 0.028(6) Uiso 1 1 d .
H1CA H -0.2794(16) -0.549(4) 0.041(3) 0.039(7) Uiso 1 1 d .
H2CA H -0.1291(18) -0.181(4) -0.035(3) 0.055(8) Uiso 1 1 d .

loop_
_atom_site_aniso_label
_atom_site_aniso_U_11
_atom_site_aniso_U_22
_atom_site_aniso_U_33
_atom_site_aniso_U_23
_atom_site_aniso_U_13
_atom_site_aniso_U_12
Co1 0.0233(2) 0.02112(19) 0.01426(19) 0.000 0.00235(13) 0.000
P1 0.0214(3) 0.0237(3) 0.0170(3) -0.00043(19) 0.00282(18) -0.00361(18)
O2 0.0405(9) 0.0387(9) 0.0184(7) -0.0008(6) 0.0016(6) -0.0189(7)
O1 0.0328(8) 0.0321(8) 0.0395(9) 0.0099(7) 0.0102(7) -0.0043(6)
O3 0.0530(11) 0.0500(10) 0.0189(8) -0.0076(7) 0.0049(7) -0.0235(8)
C2 0.0274(11) 0.0347(11) 0.0298(12) 0.0030(9) 0.0104(9) -0.0005(9)
N1 0.0263(9) 0.0276(9) 0.0191(9) -0.0027(7) 0.0020(7) 0.0051(7)
C1 0.0287(11) 0.0258(10) 0.0301(12) -0.0018(9) 0.0034(9) -0.0034(8)

loop_
_atom_type_symbol
_atom_type_description
_atom_type_scat_dispersion_real
_atom_type_scat_dispersion_imag
_atom_type_scat_source
C C 0.0033 0.0016 'International Tables Vol C Tables 4.2.6.8 and 6.1.1.4'
H H 0.0000 0.0000 'International Tables Vol C Tables 4.2.6.8 and 6.1.1.4'
N N 0.0061 0.0033 'International Tables Vol C Tables 4.2.6.8 and 6.1.1.4'
O O 0.0106 0.0060 'International Tables Vol C Tables 4.2.6.8 and 6.1.1.4'
P P 0.1023 0.0942 'International Tables Vol C Tables 4.2.6.8 and 6.1.1.4'
Co Co 0.3494 0.9721 'International Tables Vol C Tables 4.2.6.8 and 6.1.1.4'

loop_
_geom_angle_atom_site_label_1
_geom_angle_atom_site_label_2
_geom_angle_atom_site_label_3
_geom_angle
_geom_angle_site_symmetry_1
_geom_angle_site_symmetry_3
O3 Co1 O3 112.34(12) 5_556 6
O3 Co1 O1 112.54(8) 5_556 .
O3 Co1 O1 105.58(8) 6 .
O3 Co1 O1 105.58(8) 5_556 2
O3 Co1 O1 112.54(8) 6 2
O1 Co1 O1 108.33(10) . 2
O2 P1 O3 109.97(9) . .
O2 P1 O1 111.04(10) . .
O3 P1 O1 113.70(10) . .
O2 P1 H1 108.1(9) . .
O3 P1 H1 106.8(9) . .
O1 P1 H1 106.9(9) . .
P1 O1 Co1 138.38(10) . .
P1 O3 Co1 133.59(10) . 5_556
N1 C2 C1 110.79(18) . 7_445
N1 C2 H2CB 107.0(13) . .
C1 C2 H2CB 110.7(14) 7_445 .
N1 C2 H2CA 109.9(18) . .
C1 C2 H2CA 108.6(18) 7_445 .
H2CB C2 H2CA 110(2) . .
C2 N1 C1 111.47(16) . .
C2 N1 H1NA 110.0(15) . .
C1 N1 H1NA 111.2(16) . .
C2 N1 H1NB 107.0(15) . .
C1 N1 H1NB 112.5(15) . .
H1NA N1 H1NB 104(2) . .
N1 C1 C2 110.58(17) . 7_445
N1 C1 H1CB 106.6(14) . .
C2 C1 H1CB 110.9(14) 7_445 .
N1 C1 H1CA 109.1(17) . .
C2 C1 H1CA 111.6(16) 7_445 .
H1CB C1 H1CA 108(2) . .

loop_
_geom_bond_atom_site_label_1
_geom_bond_atom_site_label_2
_geom_bond_distance
_geom_bond_site_symmetry_2
Co1 O3 1.9377(16) 5_556
Co1 O3 1.9377(16) 6
Co1 O1 1.9558(16) .
Co1 O1 1.9558(16) 2
P1 O2 1.5115(16) .
P1 O3 1.5109(18) .
P1 O1 1.5140(17) .
P1 H1 1.27(2) .
O3 Co1 1.9377(16) 5_556
C2 N1 1.488(3) .
C2 C1 1.505(3) 7_445
C2 H2CB 1.01(2) .
C2 H2CA 0.94(3) .
N1 C1 1.490(3) .
N1 H1NA 0.87(3) .
N1 H1NB 0.93(2) .
C1 C2 1.505(3) 7_445
C1 H1CB 0.94(3) .
C1 H1CA 0.91(3) .

loop_
_geom_hbond_atom_site_label_D
_geom_hbond_atom_site_label_H
_geom_hbond_atom_site_label_A
_geom_hbond_distance_DH
_geom_hbond_distance_HA
_geom_hbond_distance_DA
_geom_hbond_angle_DHA
N1 H1NA O2 0.87(3) 1.86(3) 2.713(3) 166(2)

loop_
_geom_torsion_atom_site_label_1
_geom_torsion_atom_site_label_2
_geom_torsion_atom_site_label_3
_geom_torsion_atom_site_label_4
_geom_torsion
_geom_torsion_site_symmetry_1
_geom_torsion_site_symmetry_4
O2 P1 O1 Co1 -135.52(15) . .
O3 P1 O1 Co1 99.83(17) . .
O3 Co1 O1 P1 -78.85(17) 5_556 .
O3 Co1 O1 P1 158.27(15) 6 .
O1 Co1 O1 P1 37.50(13) 2 .
O2 P1 O3 Co1 -173.08(14) . 5_556
O1 P1 O3 Co1 -47.86(18) . 5_556
C1 C2 N1 C1 56.4(3) 7_445 .
C2 N1 C1 C2 -56.3(3) . 7_445
